data_4324497
loop_
_publ_author_name
'Kae Tabuchi'
'Mehmed Z. Ertem'
'Hideki Sugimoto'
'Atsushi Kunishita'
'Tetsuro Tano'
'Nobutaka Fujieda'
'Christopher J. Cramer'
'Shinobu Itoh'

_publ_section_title
;
 Reactions of Copper(II)-Phenol Systems with O2: Models for TPQ
 Biosynthesis in Copper Amine Oxidases
;
_journal_name_full 'Inorganic Chemistry'
_journal_page_first 1633
_journal_page_last 1647
_journal_paper_doi 10.1021/ic101832c
_journal_volume 50
_journal_year 2011
_chemical_formula_moiety 'C33 H30 Cl2 Cu N4 O9 '
_chemical_formula_sum 'C33 H30 Cl2 Cu N4 O9'
_chemical_formula_weight 761.07
_space_group_IT_number 15
_symmetry_cell_setting monoclinic
_symmetry_Int_Tables_number 15
_symmetry_space_group_name_Hall '-C 2yc'
_symmetry_space_group_name_H-M 'C 1 2/c 1'
_cell_angle_alpha 90.0000
_cell_angle_beta 99.6154(13)
_cell_angle_gamma 90.0000
_cell_formula_units_Z 8
_cell_length_a 23.3974(11)
_cell_length_b 16.2969(7)
_cell_length_c 17.6996(9)
_cell_measurement_reflns_used 16715
_cell_measurement_temperature 113.1
_cell_measurement_theta_max 27.4
_cell_measurement_theta_min 3.1
_cell_volume 6654.1(5)
_computing_cell_refinement PROCESS-AUTO
_computing_data_collection PROCESS-AUTO
_computing_data_reduction CrystalStructure
_computing_publication_material 'CrystalStructure 3.8'
_computing_structure_refinement SHELXL
_computing_structure_solution SIR2002
_diffrn_ambient_temperature 113.1
_diffrn_detector_area_resol_mean 10.00
_diffrn_measured_fraction_theta_full 0.993
_diffrn_measured_fraction_theta_max 0.993
_diffrn_measurement_device_type 'Rigaku RAXIS-RAPID'
_diffrn_measurement_method \w
_diffrn_radiation_type 'Mo K\a'
_diffrn_radiation_wavelength 0.71075
_diffrn_reflns_av_R_equivalents 0.060
_diffrn_reflns_limit_h_max 30
_diffrn_reflns_limit_h_min -30
_diffrn_reflns_limit_k_max 21
_diffrn_reflns_limit_k_min -19
_diffrn_reflns_limit_l_max 22
_diffrn_reflns_limit_l_min -22
_diffrn_reflns_number 31950
_diffrn_reflns_theta_full 27.46
_diffrn_reflns_theta_max 27.46
_exptl_absorpt_coefficient_mu 0.878
_exptl_absorpt_correction_T_max 0.839
_exptl_absorpt_correction_T_min 0.590
_exptl_absorpt_correction_type multi-scan
_exptl_absorpt_process_details
;
    Higashi, T. (1995). Program for Absorption Correction.
    Rigaku Corporation, Tokyo, Japan.
;
_exptl_crystal_colour green
_exptl_crystal_density_diffrn 1.519
_exptl_crystal_description block
_exptl_crystal_F_000 3128.00
_exptl_crystal_size_max 0.40
_exptl_crystal_size_mid 0.20
_exptl_crystal_size_min 0.20
_refine_diff_density_max 1.14
_refine_diff_density_min -1.14
_refine_ls_extinction_method none
_refine_ls_goodness_of_fit_ref 0.977
_refine_ls_hydrogen_treatment refall
_refine_ls_number_parameters 498
_refine_ls_number_reflns 7572
_refine_ls_R_factor_gt 0.0706
_refine_ls_shift/su_max 0.0010
_refine_ls_structure_factor_coef Fsqd
_refine_ls_weighting_details 'w = 1/[\s^2^(Fo^2^)+(0.1450P)^2^+11.0940P] where P=(Fo^2^+2Fc^2^)/3'
_refine_ls_weighting_scheme calc
_refine_ls_wR_factor_ref 0.2443
_reflns_number_gt 4309
_reflns_number_total 7572
_reflns_threshold_expression F^2^>2.0\s(F^2^)
_cod_data_source_file ic101832c_si_002_1.cif
_cod_data_source_block '_CuLpH'
_cod_original_formula_sum 'C33 H30 Cl2 Cu N4 O9 '
_cod_database_code 4324497

loop_
_symmetry_equiv_pos_site_id
_symmetry_equiv_pos_as_xyz
1 +X,+Y,+Z
2 -X,+Y,1/2-Z
3 -X,-Y,-Z
4 +X,-Y,1/2+Z
5 1/2+X,1/2+Y,+Z
6 1/2-X,1/2+Y,1/2-Z
7 1/2-X,1/2-Y,-Z
8 1/2+X,1/2-Y,1/2+Z

loop_
_atom_site_label
_atom_site_type_symbol
_atom_site_fract_x
_atom_site_fract_y
_atom_site_fract_z
_atom_site_U_iso_or_equiv
_atom_site_adp_type
_atom_site_occupancy
_atom_site_symmetry_multiplicity
_atom_site_calc_flag
_atom_site_refinement_flags
Cu(1) Cu 0.77296(2) 0.99097(4) 0.14556(3) 0.0457(2) Uani 1.00 1 d .
Cl(1) Cl 0.77162(5) 1.00525(8) 0.34899(7) 0.0515(3) Uani 1.00 1 d .
Cl(2) Cl 0.5000 0.75998(15) 0.2500 0.0865(7) Uani 1.00 2 d S
Cl(3) Cl 0.5000 1.14237(12) 0.2500 0.0738(6) Uani 1.00 2 d S
O(1) O 0.5556(3) 0.8177(4) -0.0682(4) 0.0650(19) Uani 0.50 1 d P
O(2) O 0.5199(3) 1.0435(6) -0.0708(5) 0.088(2) Uani 0.50 1 d P
O(3) O 0.78688(18) 1.0434(2) 0.2807(2) 0.0487(9) Uani 0.80 1 d P
O(4) O 0.7956(2) 1.0485(4) 0.4144(2) 0.0743(14) Uani 0.80 1 d P
O(5) O 0.71010(19) 1.0094(2) 0.3415(2) 0.0757(12) Uani 1.00 1 d .
O(6) O 0.7911(2) 0.9220(3) 0.3507(3) 0.0728(14) Uani 0.80 1 d P
O(7) O 0.5369(3) 0.7137(6) 0.2173(3) 0.195(4) Uani 1.00 1 d .
O(8) O 0.4680(2) 0.8132(4) 0.1966(5) 0.173(3) Uani 1.00 1 d .
O(9) O 0.5004(3) 1.2196(5) 0.2026(6) 0.091(2) Uani 0.50 1 d P
O(10) O 0.4592(3) 1.1524(4) 0.2956(4) 0.0652(19) Uani 0.50 1 d P
O(11) O 0.5518(3) 1.1141(5) 0.2771(5) 0.066(2) Uani 0.50 1 d P
O(12) O 0.4701(4) 1.0811(5) 0.1855(4) 0.072(2) Uani 0.50 1 d P
O(13) O 0.7914(8) 0.9555(12) 0.4221(12) 0.069(5) Uani 0.20 1 d P
O(14) O 0.7865(8) 0.9573(14) 0.2932(11) 0.072(5) Uani 0.20 1 d P
O(15) O 0.8150(8) 1.0729(9) 0.3657(15) 0.071(5) Uani 0.20 1 d P
N(1) N 0.79204(18) 0.8705(2) 0.1602(2) 0.0477(9) Uani 1.00 1 d .
N(2) N 0.77549(17) 1.1121(2) 0.1216(2) 0.0490(9) Uani 1.00 1 d .
N(3) N 0.85961(17) 1.0005(2) 0.1580(2) 0.0493(9) Uani 1.00 1 d .
N(4) N 0.69149(18) 0.9808(2) 0.1568(2) 0.0473(9) Uani 1.00 1 d .
C(1) C 0.7566(2) 0.8039(3) 0.1478(2) 0.0506(11) Uani 1.00 1 d .
C(2) C 0.7025(2) 0.8096(3) 0.0919(2) 0.0496(11) Uani 1.00 1 d .
C(3) C 0.7031(2) 0.8433(3) 0.0202(2) 0.0538(12) Uani 1.00 1 d .
C(4) C 0.6536(2) 0.8448(3) -0.0348(2) 0.0581(12) Uani 1.00 1 d .
C(5) C 0.6024(2) 0.8137(3) -0.0181(3) 0.0620(14) Uani 1.00 1 d .
C(6) C 0.6012(2) 0.7797(3) 0.0542(3) 0.0670(14) Uani 1.00 1 d .
C(7) C 0.6507(2) 0.7767(3) 0.1080(3) 0.0549(12) Uani 1.00 1 d .
C(8) C 0.7732(2) 0.7301(3) 0.1827(3) 0.0611(13) Uani 1.00 1 d .
C(9) C 0.8291(2) 0.7234(3) 0.2260(3) 0.0685(16) Uani 1.00 1 d .
C(10) C 0.8658(2) 0.7887(3) 0.2340(2) 0.0583(13) Uani 1.00 1 d .
C(11) C 0.8456(2) 0.8620(3) 0.2027(2) 0.0541(12) Uani 1.00 1 d .
C(12) C 0.8811(2) 0.9385(3) 0.2164(2) 0.0550(12) Uani 1.00 1 d .
C(13) C 0.7317(2) 1.1638(3) 0.0927(2) 0.0517(11) Uani 1.00 1 d .
C(14) C 0.6764(2) 1.1300(3) 0.0537(2) 0.0505(11) Uani 1.00 1 d .
C(15) C 0.6235(2) 1.1625(3) 0.0669(3) 0.0695(15) Uani 1.00 1 d .
C(16) C 0.5719(2) 1.1322(4) 0.0275(4) 0.0825(19) Uani 1.00 1 d .
C(17) C 0.5711(2) 1.0744(4) -0.0285(3) 0.0726(16) Uani 1.00 1 d .
C(18) C 0.6230(2) 1.0436(3) -0.0447(3) 0.0604(13) Uani 1.00 1 d .
C(19) C 0.6751(2) 1.0705(3) -0.0035(2) 0.0518(11) Uani 1.00 1 d .
C(20) C 0.7392(2) 1.2483(3) 0.0980(3) 0.0631(14) Uani 1.00 1 d .
C(21) C 0.7919(3) 1.2812(3) 0.1289(3) 0.0713(15) Uani 1.00 1 d .
C(22) C 0.8370(2) 1.2286(3) 0.1542(3) 0.0679(15) Uani 1.00 1 d .
C(23) C 0.8278(2) 1.1441(3) 0.1511(2) 0.0564(12) Uani 1.00 1 d .
C(24) C 0.8742(2) 1.0859(3) 0.1856(3) 0.0580(13) Uani 1.00 1 d .
C(25) C 0.8791(2) 0.9846(3) 0.0816(2) 0.0484(10) Uani 1.00 1 d .
C(26) C 0.9432(2) 0.9683(3) 0.0877(2) 0.0474(10) Uani 1.00 1 d .
C(27) C 0.9624(2) 0.8885(3) 0.0874(2) 0.0570(12) Uani 1.00 1 d .
C(28) C 1.0207(2) 0.8701(4) 0.0911(3) 0.0690(15) Uani 1.00 1 d .
C(29) C 1.0600(2) 0.9328(4) 0.0951(2) 0.0696(17) Uani 1.00 1 d .
C(30) C 1.0425(2) 1.0126(4) 0.0968(2) 0.0672(17) Uani 1.00 1 d .
C(31) C 0.9836(2) 1.0317(3) 0.0924(2) 0.0542(12) Uani 1.00 1 d .
C(32) C 0.6479(2) 0.9679(3) 0.1741(3) 0.0534(11) Uani 1.00 1 d .
C(33) C 0.5923(2) 0.9524(4) 0.1960(4) 0.088(2) Uani 1.00 1 d .
H(1) H 0.8789 0.9603 0.2680 0.066 Uiso 1.00 1 c R
H(2) H 0.9222 0.9258 0.2142 0.066 Uiso 1.00 1 c R
H(3) H 0.9044 0.7835 0.2606 0.070 Uiso 1.00 1 c R
H(4) H 0.8414 0.6727 0.2498 0.082 Uiso 1.00 1 c R
H(5) H 0.7474 0.6847 0.1777 0.073 Uiso 1.00 1 c R
H(6) H 0.6498 0.7520 0.1564 0.066 Uiso 1.00 1 c R
H(7) H 0.5659 0.7587 0.0662 0.080 Uiso 1.00 1 c R
H(8) H 0.6548 0.8673 -0.0840 0.070 Uiso 1.00 1 c R
H(9) H 0.7381 0.8658 0.0086 0.065 Uiso 1.00 1 c R
H(10) H 0.8783 1.0877 0.2422 0.070 Uiso 1.00 1 c R
H(11) H 0.9117 1.1026 0.1713 0.070 Uiso 1.00 1 c R
H(12) H 0.8744 1.2498 0.1736 0.082 Uiso 1.00 1 c R
H(13) H 0.7971 1.3389 0.1328 0.086 Uiso 1.00 1 c R
H(14) H 0.7076 1.2836 0.0800 0.076 Uiso 1.00 1 c R
H(15) H 0.7105 1.0484 -0.0142 0.062 Uiso 1.00 1 c R
H(16) H 0.6228 1.0040 -0.0842 0.072 Uiso 1.00 1 c R
H(17) H 0.5363 1.1520 0.0397 0.099 Uiso 1.00 1 c R
H(18) H 0.6232 1.2056 0.1030 0.083 Uiso 1.00 1 c R
H(19) H 0.8575 0.9367 0.0569 0.058 Uiso 1.00 1 c R
H(20) H 0.8688 1.0327 0.0480 0.058 Uiso 1.00 1 c R
H(21) H 0.9713 1.0873 0.0927 0.065 Uiso 1.00 1 c R
H(22) H 1.0703 1.0555 0.1010 0.081 Uiso 1.00 1 c R
H(23) H 1.0999 0.9207 0.0967 0.083 Uiso 1.00 1 c R
H(24) H 1.0332 0.8147 0.0908 0.083 Uiso 1.00 1 c R
H(25) H 0.9352 0.8449 0.0846 0.068 Uiso 1.00 1 c R
H(26) H 0.5956 0.9571 0.2518 0.105 Uiso 1.00 1 c R
H(27) H 0.5793 0.8970 0.1800 0.105 Uiso 1.00 1 c R
H(28) H 0.5641 0.9926 0.1712 0.105 Uiso 1.00 1 c R

loop_
_atom_site_aniso_label
_atom_site_aniso_U_11
_atom_site_aniso_U_22
_atom_site_aniso_U_33
_atom_site_aniso_U_12
_atom_site_aniso_U_13
_atom_site_aniso_U_23
Cu(1) 0.0404(3) 0.0603(4) 0.0370(3) 0.0034(2) 0.0082(2) -0.0044(2)
Cl(1) 0.0472(6) 0.0661(7) 0.0451(6) 0.0085(5) 0.0187(5) 0.0044(5)
Cl(2) 0.0547(12) 0.0706(13) 0.129(2) 0.0000 0.0004(13) 0.0000
Cl(3) 0.0585(11) 0.0582(10) 0.1116(17) 0.0000 0.0335(12) 0.0000
O(1) 0.047(3) 0.068(4) 0.072(4) 0.006(3) -0.012(3) -0.010(3)
O(2) 0.055(4) 0.118(7) 0.085(6) -0.003(4) -0.002(4) 0.002(5)
O(3) 0.056(2) 0.057(2) 0.0347(19) -0.0000(19) 0.0134(17) -0.0001(17)
O(4) 0.075(3) 0.115(4) 0.033(2) 0.006(3) 0.008(2) -0.009(2)
O(5) 0.052(2) 0.119(3) 0.062(2) 0.017(2) 0.0260(18) 0.014(2)
O(6) 0.072(3) 0.069(3) 0.086(4) 0.017(2) 0.037(2) 0.023(2)
O(7) 0.222(8) 0.250(9) 0.097(4) 0.143(7) -0.026(4) -0.056(5)
O(8) 0.104(4) 0.135(5) 0.269(9) 0.029(4) -0.002(5) 0.102(6)
O(9) 0.067(5) 0.079(5) 0.127(7) -0.007(4) 0.012(5) 0.046(5)
O(10) 0.066(4) 0.064(4) 0.067(4) 0.020(3) 0.017(3) 0.006(3)
O(11) 0.037(3) 0.066(5) 0.090(6) 0.002(3) 0.000(3) -0.009(4)
O(12) 0.070(5) 0.082(5) 0.058(4) -0.024(4) -0.003(4) -0.021(4)
O(13) 0.061(11) 0.074(12) 0.073(13) 0.011(9) 0.017(9) 0.026(10)
O(14) 0.065(12) 0.097(15) 0.055(11) -0.000(11) 0.015(9) -0.032(11)
O(15) 0.060(11) 0.033(8) 0.123(18) -0.029(8) 0.024(12) -0.017(10)
N(1) 0.048(2) 0.060(2) 0.0368(18) 0.0029(19) 0.0112(16) -0.0014(17)
N(2) 0.048(2) 0.059(2) 0.0402(19) -0.0060(18) 0.0083(16) -0.0137(18)
N(3) 0.040(2) 0.072(2) 0.0359(19) 0.0028(18) 0.0087(16) -0.0031(17)
N(4) 0.043(2) 0.057(2) 0.042(2) 0.0038(18) 0.0088(17) -0.0076(17)
C(1) 0.058(2) 0.059(2) 0.039(2) 0.012(2) 0.018(2) -0.003(2)
C(2) 0.058(2) 0.052(2) 0.039(2) 0.005(2) 0.010(2) -0.003(2)
C(3) 0.059(3) 0.063(3) 0.041(2) 0.008(2) 0.015(2) -0.008(2)
C(4) 0.064(3) 0.068(3) 0.043(2) 0.008(2) 0.009(2) -0.008(2)
C(5) 0.066(3) 0.061(3) 0.056(3) 0.010(2) 0.000(2) -0.012(2)
C(6) 0.066(3) 0.065(3) 0.073(3) -0.006(2) 0.018(2) -0.018(2)
C(7) 0.061(3) 0.053(2) 0.051(2) -0.001(2) 0.010(2) -0.002(2)
C(8) 0.075(3) 0.055(2) 0.055(2) 0.011(2) 0.016(2) -0.000(2)
C(9) 0.094(4) 0.064(3) 0.046(2) 0.036(3) 0.010(2) 0.005(2)
C(10) 0.062(3) 0.069(3) 0.045(2) 0.021(2) 0.010(2) 0.004(2)
C(11) 0.050(2) 0.083(3) 0.031(2) 0.017(2) 0.0105(19) 0.002(2)
C(12) 0.042(2) 0.082(3) 0.041(2) 0.006(2) 0.009(2) 0.007(2)
C(13) 0.056(2) 0.060(2) 0.040(2) 0.004(2) 0.012(2) -0.008(2)
C(14) 0.052(2) 0.057(2) 0.043(2) 0.013(2) 0.010(2) -0.004(2)
C(15) 0.070(3) 0.079(3) 0.060(3) 0.024(3) 0.012(2) -0.006(2)
C(16) 0.051(3) 0.110(5) 0.085(4) 0.024(3) 0.007(3) -0.010(3)
C(17) 0.055(3) 0.092(4) 0.068(3) 0.005(3) 0.001(2) -0.000(3)
C(18) 0.050(2) 0.072(3) 0.056(2) -0.000(2) 0.002(2) -0.003(2)
C(19) 0.049(2) 0.061(2) 0.048(2) 0.002(2) 0.014(2) -0.011(2)
C(20) 0.076(3) 0.058(3) 0.054(3) 0.001(2) 0.009(2) -0.009(2)
C(21) 0.088(4) 0.060(3) 0.067(3) -0.006(3) 0.015(3) -0.007(2)
C(22) 0.067(3) 0.069(3) 0.067(3) -0.016(2) 0.008(2) -0.019(2)
C(23) 0.057(3) 0.069(3) 0.044(2) -0.002(2) 0.012(2) -0.016(2)
C(24) 0.054(2) 0.072(3) 0.048(2) -0.003(2) 0.010(2) -0.025(2)
C(25) 0.044(2) 0.066(2) 0.036(2) -0.000(2) 0.0089(19) -0.008(2)
C(26) 0.045(2) 0.065(2) 0.034(2) -0.004(2) 0.0123(19) -0.003(2)
C(27) 0.055(2) 0.070(3) 0.049(2) 0.005(2) 0.014(2) -0.002(2)
C(28) 0.068(3) 0.094(4) 0.047(2) 0.023(3) 0.017(2) -0.001(2)
C(29) 0.052(3) 0.124(5) 0.035(2) 0.009(3) 0.013(2) -0.003(2)
C(30) 0.052(3) 0.121(5) 0.030(2) -0.022(3) 0.011(2) -0.008(2)
C(31) 0.056(2) 0.074(3) 0.033(2) -0.009(2) 0.009(2) -0.002(2)
C(32) 0.049(2) 0.057(2) 0.054(2) -0.001(2) 0.009(2) -0.015(2)
C(33) 0.059(3) 0.097(4) 0.117(5) -0.020(3) 0.042(3) -0.044(4)

loop_
_atom_type_symbol
_atom_type_description
_atom_type_scat_dispersion_real
_atom_type_scat_dispersion_imag
_atom_type_scat_source
C C 0.003 0.002
;
International Tables for Crystallography
(1992, Vol. C, Tables 4.2.6.8 and 6.1.1.4)
;
H H 0.000 0.000
;
International Tables for Crystallography
(1992, Vol. C, Table 6.1.1.4)
;
Cl Cl 0.148 0.159
;
International Tables for Crystallography
(1992, Vol. C, Tables 4.2.6.8 and 6.1.1.4)
;
Cu Cu 0.320 1.265
;
International Tables for Crystallography
(1992, Vol. C, Tables 4.2.6.8 and 6.1.1.4)
;
N N 0.006 0.003
;
International Tables for Crystallography
(1992, Vol. C, Tables 4.2.6.8 and 6.1.1.4)
;
O O 0.011 0.006
;
International Tables for Crystallography
(1992, Vol. C, Tables 4.2.6.8 and 6.1.1.4)
;

loop_
_geom_angle_atom_site_label_1
_geom_angle_atom_site_label_2
_geom_angle_atom_site_label_3
_geom_angle
_geom_angle_publ_flag
_geom_angle_site_symmetry_1
_geom_angle_site_symmetry_3
N(1) Cu(1) N(2) 164.13(17) yes . .
N(1) Cu(1) N(3) 82.14(17) yes . .
N(1) Cu(1) N(4) 95.90(17) yes . .
N(2) Cu(1) N(3) 83.31(16) yes . .
N(2) Cu(1) N(4) 99.64(16) yes . .
N(3) Cu(1) N(4) 168.02(16) yes . .
O(3) Cl(1) O(4) 110.7(2) yes . .
O(3) Cl(1) O(5) 106.7(2) yes . .
O(3) Cl(1) O(6) 107.5(3) yes . .
O(3) Cl(1) O(13) 147.8(8) yes . .
O(3) Cl(1) O(14) 60.7(10) yes . .
O(3) Cl(1) O(15) 66.2(10) yes . .
O(4) Cl(1) O(5) 108.3(3) yes . .
O(4) Cl(1) O(6) 112.4(3) yes . .
O(4) Cl(1) O(13) 62.7(8) yes . .
O(4) Cl(1) O(14) 141.7(8) yes . .
O(4) Cl(1) O(15) 45.2(10) yes . .
O(5) Cl(1) O(6) 111.1(2) yes . .
O(5) Cl(1) O(13) 105.2(8) yes . .
O(5) Cl(1) O(14) 109.9(8) yes . .
O(5) Cl(1) O(15) 128.7(7) yes . .
O(6) Cl(1) O(13) 55.3(8) yes . .
O(6) Cl(1) O(14) 49.1(9) yes . .
O(6) Cl(1) O(15) 119.5(7) yes . .
O(13) Cl(1) O(14) 103.5(12) yes . .
O(13) Cl(1) O(15) 97.1(11) yes . .
O(14) Cl(1) O(15) 108.8(13) yes . .
O(7) Cl(2) O(7) 111.9(6) yes . 2_655
O(7) Cl(2) O(8) 111.4(4) yes . .
O(7) Cl(2) O(8) 109.1(4) yes . 2_655
O(7) Cl(2) O(8) 109.1(4) yes 2_655 .
O(7) Cl(2) O(8) 111.4(4) yes 2_655 2_655
O(8) Cl(2) O(8) 103.6(4) yes . 2_655
O(9) Cl(3) O(9) 67.6(5) yes . 2_655
O(9) Cl(3) O(10) 107.5(5) yes . .
O(9) Cl(3) O(10) 60.0(5) yes . 2_655
O(9) Cl(3) O(11) 113.8(5) yes . .
O(9) Cl(3) O(11) 100.4(5) yes . 2_655
O(9) Cl(3) O(12) 99.6(4) yes . .
O(9) Cl(3) O(12) 151.4(4) yes . 2_655
O(9) Cl(3) O(10) 60.0(5) yes 2_655 .
O(9) Cl(3) O(10) 107.5(5) yes 2_655 2_655
O(9) Cl(3) O(11) 100.4(5) yes 2_655 .
O(9) Cl(3) O(11) 113.8(5) yes 2_655 2_655
O(9) Cl(3) O(12) 151.4(4) yes 2_655 .
O(9) Cl(3) O(12) 99.6(4) yes 2_655 2_655
O(10) Cl(3) O(10) 166.2(4) yes . 2_655
O(10) Cl(3) O(11) 121.5(5) yes . .
O(10) Cl(3) O(11) 64.0(5) yes . 2_655
O(10) Cl(3) O(12) 103.5(4) yes . .
O(10) Cl(3) O(12) 85.3(4) yes . 2_655
O(10) Cl(3) O(11) 64.0(5) yes 2_655 .
O(10) Cl(3) O(11) 121.5(5) yes 2_655 2_655
O(10) Cl(3) O(12) 85.3(4) yes 2_655 .
O(10) Cl(3) O(12) 103.5(4) yes 2_655 2_655
O(11) Cl(3) O(11) 138.8(5) yes . 2_655
O(11) Cl(3) O(12) 108.2(5) yes . .
O(11) Cl(3) O(12) 41.1(5) yes . 2_655
O(11) Cl(3) O(12) 41.1(5) yes 2_655 .
O(11) Cl(3) O(12) 108.2(5) yes 2_655 2_655
O(12) Cl(3) O(12) 102.1(4) yes . 2_655
Cl(1) O(3) O(14) 56.0(9) yes . .
Cl(1) O(3) O(15) 58.0(7) yes . .
O(14) O(3) O(15) 99.3(10) yes . .
Cl(1) O(4) O(13) 63.1(8) yes . .
Cl(1) O(4) O(15) 72.3(10) yes . .
O(13) O(4) O(15) 117.7(13) yes . .
Cl(1) O(6) O(13) 66.1(8) yes . .
Cl(1) O(6) O(14) 61.8(11) yes . .
O(13) O(6) O(14) 126.5(15) yes . .
Cl(3) O(9) O(9) 56.2(4) yes . 2_655
Cl(3) O(9) O(10) 54.7(4) yes . 2_655
O(9) O(9) O(10) 95.4(6) yes 2_655 2_655
Cl(3) O(10) O(9) 65.3(5) yes . 2_655
Cl(3) O(10) O(11) 56.3(4) yes . 2_655
O(9) O(10) O(11) 112.0(7) yes 2_655 2_655
Cl(3) O(11) O(10) 59.6(4) yes . 2_655
Cl(3) O(11) O(12) 83.7(6) yes . 2_655
O(10) O(11) O(12) 139.8(8) yes 2_655 2_655
Cl(3) O(12) O(11) 55.2(5) yes . 2_655
Cl(1) O(13) O(4) 54.1(7) yes . .
Cl(1) O(13) O(6) 58.6(8) yes . .
O(4) O(13) O(6) 107.6(14) yes . .
Cl(1) O(14) O(3) 63.3(10) yes . .
Cl(1) O(14) O(6) 69.0(11) yes . .
O(3) O(14) O(6) 128.7(18) yes . .
Cl(1) O(15) O(3) 55.8(7) yes . .
Cl(1) O(15) O(4) 62.5(9) yes . .
O(3) O(15) O(4) 117.5(13) yes . .
Cu(1) N(1) C(1) 129.7(3) yes . .
Cu(1) N(1) C(11) 109.6(3) yes . .
C(1) N(1) C(11) 119.2(4) yes . .
Cu(1) N(2) C(13) 129.6(3) yes . .
Cu(1) N(2) C(23) 110.6(3) yes . .
C(13) N(2) C(23) 118.9(4) yes . .
Cu(1) N(3) C(12) 104.2(3) yes . .
Cu(1) N(3) C(24) 106.2(3) yes . .
Cu(1) N(3) C(25) 109.6(2) yes . .
C(12) N(3) C(24) 112.1(3) yes . .
C(12) N(3) C(25) 112.9(3) yes . .
C(24) N(3) C(25) 111.3(3) yes . .
Cu(1) N(4) C(32) 168.6(4) yes . .
N(1) C(1) C(2) 119.3(4) yes . .
N(1) C(1) C(8) 120.4(4) yes . .
C(2) C(1) C(8) 120.2(4) yes . .
C(1) C(2) C(3) 120.0(4) yes . .
C(1) C(2) C(7) 121.1(4) yes . .
C(3) C(2) C(7) 118.7(4) yes . .
C(2) C(3) C(4) 121.0(5) yes . .
C(3) C(4) C(5) 119.9(4) yes . .
O(1) C(5) C(4) 120.1(5) yes . .
O(1) C(5) C(6) 120.3(6) yes . .
C(4) C(5) C(6) 119.5(4) yes . .
C(5) C(6) C(7) 120.3(5) yes . .
C(2) C(7) C(6) 120.4(5) yes . .
C(1) C(8) C(9) 118.7(5) yes . .
C(8) C(9) C(10) 120.7(5) yes . .
C(9) C(10) C(11) 118.2(5) yes . .
N(1) C(11) C(10) 122.6(4) yes . .
N(1) C(11) C(12) 116.1(4) yes . .
C(10) C(11) C(12) 121.2(4) yes . .
N(3) C(12) C(11) 110.1(3) yes . .
N(2) C(13) C(14) 119.6(4) yes . .
N(2) C(13) C(20) 120.7(4) yes . .
C(14) C(13) C(20) 119.8(4) yes . .
C(13) C(14) C(15) 120.8(4) yes . .
C(13) C(14) C(19) 120.7(4) yes . .
C(15) C(14) C(19) 118.1(4) yes . .
C(14) C(15) C(16) 120.2(5) yes . .
C(15) C(16) C(17) 121.2(6) yes . .
O(2) C(17) C(16) 123.0(6) yes . .
O(2) C(17) C(18) 117.5(6) yes . .
C(16) C(17) C(18) 119.5(5) yes . .
C(17) C(18) C(19) 120.1(5) yes . .
C(14) C(19) C(18) 120.8(4) yes . .
C(13) C(20) C(21) 120.7(5) yes . .
C(20) C(21) C(22) 118.4(5) yes . .
C(21) C(22) C(23) 119.9(5) yes . .
N(2) C(23) C(22) 121.3(4) yes . .
N(2) C(23) C(24) 117.5(4) yes . .
C(22) C(23) C(24) 121.0(4) yes . .
N(3) C(24) C(23) 110.3(3) yes . .
N(3) C(25) C(26) 114.0(3) yes . .
C(25) C(26) C(27) 119.1(4) yes . .
C(25) C(26) C(31) 122.0(4) yes . .
C(27) C(26) C(31) 118.8(4) yes . .
C(26) C(27) C(28) 121.5(5) yes . .
C(27) C(28) C(29) 119.3(6) yes . .
C(28) C(29) C(30) 120.6(5) yes . .
C(29) C(30) C(31) 120.5(6) yes . .
C(26) C(31) C(30) 119.3(5) yes . .
N(4) C(32) C(33) 179.4(6) yes . .
C(2) C(3) H(9) 119.5(4) no . .
C(4) C(3) H(9) 119.5(4) no . .
C(3) C(4) H(8) 120.0(5) no . .
C(5) C(4) H(8) 120.0(5) no . .
C(5) C(6) H(7) 119.8(5) no . .
C(7) C(6) H(7) 119.8(5) no . .
C(2) C(7) H(6) 119.8(4) no . .
C(6) C(7) H(6) 119.8(5) no . .
C(1) C(8) H(5) 120.7(5) no . .
C(9) C(8) H(5) 120.7(5) no . .
C(8) C(9) H(4) 119.7(5) no . .
C(10) C(9) H(4) 119.7(5) no . .
C(9) C(10) H(3) 120.9(5) no . .
C(11) C(10) H(3) 120.9(5) no . .
N(3) C(12) H(1) 109.6(4) no . .
N(3) C(12) H(2) 109.6(4) no . .
C(11) C(12) H(1) 109.6(4) no . .
C(11) C(12) H(2) 109.6(4) no . .
H(1) C(12) H(2) 108.1(4) no . .
C(14) C(15) H(18) 119.9(5) no . .
C(16) C(15) H(18) 119.9(6) no . .
C(15) C(16) H(17) 119.4(6) no . .
C(17) C(16) H(17) 119.4(5) no . .
C(17) C(18) H(16) 120.0(5) no . .
C(19) C(18) H(16) 120.0(5) no . .
C(14) C(19) H(15) 119.6(4) no . .
C(18) C(19) H(15) 119.6(5) no . .
C(13) C(20) H(14) 119.7(5) no . .
C(21) C(20) H(14) 119.6(5) no . .
C(20) C(21) H(13) 120.8(6) no . .
C(22) C(21) H(13) 120.8(6) no . .
C(21) C(22) H(12) 120.0(5) no . .
C(23) C(22) H(12) 120.0(5) no . .
N(3) C(24) H(10) 109.6(4) no . .
N(3) C(24) H(11) 109.6(4) no . .
C(23) C(24) H(10) 109.6(4) no . .
C(23) C(24) H(11) 109.6(4) no . .
H(10) C(24) H(11) 108.1(4) no . .
N(3) C(25) H(19) 108.7(4) no . .
N(3) C(25) H(20) 108.7(4) no . .
C(26) C(25) H(19) 108.7(4) no . .
C(26) C(25) H(20) 108.7(4) no . .
H(19) C(25) H(20) 107.6(4) no . .
C(26) C(27) H(25) 119.2(5) no . .
C(28) C(27) H(25) 119.2(5) no . .
C(27) C(28) H(24) 120.4(6) no . .
C(29) C(28) H(24) 120.4(6) no . .
C(28) C(29) H(23) 119.7(7) no . .
C(30) C(29) H(23) 119.7(7) no . .
C(29) C(30) H(22) 119.8(6) no . .
C(31) C(30) H(22) 119.8(6) no . .
C(26) C(31) H(21) 120.3(5) no . .
C(30) C(31) H(21) 120.4(5) no . .
C(32) C(33) H(26) 109.5 no . .
C(32) C(33) H(27) 109.5 no . .
C(32) C(33) H(28) 109.5 no . .
H(26) C(33) H(27) 109.5 no . .
H(26) C(33) H(28) 109.5 no . .
H(27) C(33) H(28) 109.5 no . .

loop_
_geom_bond_atom_site_label_1
_geom_bond_atom_site_label_2
_geom_bond_distance
_geom_bond_publ_flag
_geom_bond_site_symmetry_2
Cu(1) N(1) 2.020(4) yes .
Cu(1) N(2) 2.021(4) yes .
Cu(1) N(3) 2.008(3) yes .
Cu(1) N(4) 1.956(4) yes .
Cl(1) O(3) 1.456(4) yes .
Cl(1) O(4) 1.391(5) yes .
Cl(1) O(5) 1.425(4) yes .
Cl(1) O(6) 1.431(5) yes .
Cl(1) O(13) 1.53(2) yes .
Cl(1) O(14) 1.35(2) yes .
Cl(1) O(15) 1.494(17) yes .
Cl(2) O(7) 1.347(9) yes .
Cl(2) O(7) 1.347(9) yes 2_655
Cl(2) O(8) 1.403(8) yes .
Cl(2) O(8) 1.403(8) yes 2_655
Cl(3) O(9) 1.513(9) yes .
Cl(3) O(9) 1.513(9) yes 2_655
Cl(3) O(10) 1.359(8) yes .
Cl(3) O(10) 1.359(8) yes 2_655
Cl(3) O(11) 1.311(7) yes .
Cl(3) O(11) 1.311(7) yes 2_655
Cl(3) O(12) 1.588(8) yes .
Cl(3) O(12) 1.588(8) yes 2_655
O(1) C(5) 1.291(8) yes .
O(2) C(17) 1.396(10) yes .
O(3) O(14) 1.42(2) yes .
O(3) O(15) 1.61(2) yes .
O(4) O(13) 1.53(2) yes .
O(4) O(15) 1.11(2) yes .
O(6) O(13) 1.38(2) yes .
O(6) O(14) 1.16(2) yes .
O(9) O(9) 1.683(15) yes 2_655
O(9) O(10) 1.442(12) yes 2_655
O(10) O(11) 1.416(12) yes 2_655
O(11) O(12) 1.049(13) yes 2_655
N(1) C(1) 1.362(6) yes .
N(1) C(11) 1.358(6) yes .
N(2) C(13) 1.360(6) yes .
N(2) C(23) 1.354(6) yes .
N(3) C(12) 1.472(6) yes .
N(3) C(24) 1.497(6) yes .
N(3) C(25) 1.520(6) yes .
N(4) C(32) 1.133(7) yes .
C(1) C(2) 1.474(6) yes .
C(1) C(8) 1.378(7) yes .
C(2) C(3) 1.386(6) yes .
C(2) C(7) 1.396(7) yes .
C(3) C(4) 1.383(6) yes .
C(4) C(5) 1.377(8) yes .
C(5) C(6) 1.398(8) yes .
C(6) C(7) 1.372(7) yes .
C(8) C(9) 1.404(8) yes .
C(9) C(10) 1.360(8) yes .
C(10) C(11) 1.367(7) yes .
C(11) C(12) 1.495(7) yes .
C(13) C(14) 1.468(6) yes .
C(13) C(20) 1.389(7) yes .
C(14) C(15) 1.400(8) yes .
C(14) C(19) 1.398(7) yes .
C(15) C(16) 1.381(8) yes .
C(16) C(17) 1.367(9) yes .
C(17) C(18) 1.388(8) yes .
C(18) C(19) 1.384(7) yes .
C(20) C(21) 1.371(8) yes .
C(21) C(22) 1.376(8) yes .
C(22) C(23) 1.393(8) yes .
C(23) C(24) 1.493(7) yes .
C(25) C(26) 1.510(6) yes .
C(26) C(27) 1.378(7) yes .
C(26) C(31) 1.393(7) yes .
C(27) C(28) 1.386(8) yes .
C(28) C(29) 1.369(9) yes .
C(29) C(30) 1.366(10) yes .
C(30) C(31) 1.402(8) yes .
C(32) C(33) 1.440(9) yes .
C(3) H(9) 0.950(5) no .
C(4) H(8) 0.950(5) no .
C(6) H(7) 0.950(6) no .
C(7) H(6) 0.950(5) no .
C(8) H(5) 0.950(5) no .
C(9) H(4) 0.950(5) no .
C(10) H(3) 0.950(5) no .
C(12) H(1) 0.990(5) no .
C(12) H(2) 0.990(5) no .
C(15) H(18) 0.950(6) no .
C(16) H(17) 0.950(6) no .
C(18) H(16) 0.950(5) no .
C(19) H(15) 0.950(5) no .
C(20) H(14) 0.950(5) no .
C(21) H(13) 0.950(6) no .
C(22) H(12) 0.950(5) no .
C(24) H(10) 0.990(5) no .
C(24) H(11) 0.990(5) no .
C(25) H(19) 0.990(4) no .
C(25) H(20) 0.990(4) no .
C(27) H(25) 0.950(5) no .
C(28) H(24) 0.950(6) no .
C(29) H(23) 0.950(6) no .
C(30) H(22) 0.950(6) no .
C(31) H(21) 0.950(5) no .
C(33) H(26) 0.980 no .
C(33) H(27) 0.980 no .
C(33) H(28) 0.980 no .

loop_
_geom_contact_atom_site_label_1
_geom_contact_atom_site_label_2
_geom_contact_distance
_geom_contact_site_symmetry_2
Cu(1) O(3) 2.510(3) .
Cu(1) O(14) 2.64(2) .
Cl(3) O(1) 3.327(7) 3_675
Cl(3) O(1) 3.327(7) 4_575
O(1) Cl(3) 3.327(7) 3_675
O(1) O(9) 2.588(12) 3_675
O(1) O(10) 3.052(10) 4_574
O(1) O(11) 2.942(12) 4_574
O(1) O(12) 2.641(11) 3_675
O(1) C(16) 3.286(9) 3_675
O(1) C(27) 3.397(9) 7_665
O(1) C(28) 3.533(10) 7_665
O(2) O(2) 3.152(14) 3_675
O(2) O(8) 3.272(13) 3_675
O(2) O(12) 2.909(13) 3_675
O(2) C(17) 3.544(12) 3_675
O(2) C(33) 3.139(10) 3_675
O(3) Cu(1) 2.510(3) .
O(3) N(1) 3.548(5) .
O(3) N(2) 3.001(5) .
O(3) N(3) 3.055(5) .
O(3) N(4) 3.033(5) .
O(3) C(8) 3.457(7) 6_655
O(3) C(12) 3.150(6) .
O(3) C(23) 3.099(6) .
O(3) C(24) 2.939(7) .
O(4) C(3) 3.556(8) 4_575
O(4) C(25) 3.307(6) 4_575
O(5) N(4) 3.259(5) .
O(5) C(18) 3.213(7) 4_575
O(5) C(19) 3.262(7) 4_575
O(5) C(32) 3.150(6) .
O(5) C(33) 3.567(7) .
O(6) N(1) 3.477(7) .
O(6) C(11) 3.249(8) .
O(6) C(12) 3.439(8) .
O(6) C(20) 3.092(7) 6_645
O(6) C(21) 3.066(8) 6_645
O(6) C(29) 3.459(7) 2_755
O(7) C(22) 3.420(9) 6_645
O(7) C(24) 3.228(10) 6_645
O(8) O(2) 3.272(13) 3_675
O(8) C(17) 3.483(11) 3_675
O(8) C(22) 3.331(8) 5_445
O(8) C(33) 3.412(11) 2_655
O(9) O(1) 2.588(12) 3_675
O(9) C(10) 3.477(11) 5_455
O(9) C(10) 3.340(10) 6_655
O(9) C(27) 3.452(10) 5_455
O(9) C(28) 3.233(11) 5_455
O(10) O(1) 3.052(10) 4_575
O(10) C(9) 3.297(9) 5_455
O(10) C(10) 3.179(9) 5_455
O(10) C(15) 3.357(10) 2_655
O(10) C(16) 3.346(11) 2_655
O(10) C(33) 3.487(10) 2_655
O(11) O(1) 2.942(12) 4_575
O(11) C(9) 3.315(10) 6_655
O(11) C(10) 3.461(10) 6_655
O(11) C(33) 3.218(11) .
O(12) O(1) 2.641(11) 3_675
O(12) O(2) 2.909(13) 3_675
O(12) C(5) 3.595(9) 3_675
O(12) C(33) 3.525(11) .
O(12) C(33) 3.457(12) 2_655
O(13) C(19) 3.24(2) 4_575
O(13) C(20) 3.46(2) 6_645
O(13) C(21) 3.48(2) 6_645
O(13) C(25) 3.35(2) 4_575
O(13) C(29) 3.56(2) 2_755
O(14) Cu(1) 2.64(2) .
O(14) N(1) 2.77(2) .
O(14) N(3) 3.24(2) .
O(14) N(4) 3.020(19) .
O(14) C(1) 3.57(2) .
O(14) C(10) 3.57(2) .
O(14) C(11) 2.76(2) .
O(14) C(12) 2.80(2) .
O(14) C(32) 3.565(19) .
O(15) C(7) 3.430(17) 6_655
O(15) C(8) 3.311(18) 6_655
O(15) C(30) 3.435(19) 2_755
N(1) O(3) 3.548(5) .
N(1) O(6) 3.477(7) .
N(1) O(14) 2.77(2) .
N(2) O(3) 3.001(5) .
N(3) O(3) 3.055(5) .
N(3) O(14) 3.24(2) .
N(4) O(3) 3.033(5) .
N(4) O(5) 3.259(5) .
N(4) O(14) 3.020(19) .
C(1) O(14) 3.57(2) .
C(3) O(4) 3.556(8) 4_574
C(4) C(8) 3.575(8) 7_665
C(5) O(12) 3.595(9) 3_675
C(7) O(15) 3.430(17) 6_645
C(8) O(3) 3.457(7) 6_645
C(8) O(15) 3.311(18) 6_645
C(8) C(4) 3.575(8) 7_665
C(9) O(10) 3.297(9) 5_545
C(9) O(11) 3.315(10) 6_645
C(10) O(9) 3.477(11) 5_545
C(10) O(9) 3.340(10) 6_645
C(10) O(10) 3.179(9) 5_545
C(10) O(11) 3.461(10) 6_645
C(10) O(14) 3.57(2) .
C(11) O(6) 3.249(8) .
C(11) O(14) 2.76(2) .
C(12) O(3) 3.150(6) .
C(12) O(6) 3.439(8) .
C(12) O(14) 2.80(2) .
C(12) C(29) 3.392(6) 2_755
C(15) O(10) 3.357(10) 2_655
C(16) O(1) 3.286(9) 3_675
C(16) O(10) 3.346(11) 2_655
C(17) O(2) 3.544(12) 3_675
C(17) O(8) 3.483(11) 3_675
C(18) O(5) 3.213(7) 4_574
C(19) O(5) 3.262(7) 4_574
C(19) O(13) 3.24(2) 4_574
C(19) C(21) 3.455(8) 7_675
C(20) O(6) 3.092(7) 6_655
C(20) O(13) 3.46(2) 6_655
C(20) C(20) 3.588(8) 7_675
C(21) O(6) 3.066(8) 6_655
C(21) O(13) 3.48(2) 6_655
C(21) C(19) 3.455(8) 7_675
C(22) O(7) 3.420(9) 6_655
C(22) O(8) 3.331(8) 5_555
C(23) O(3) 3.099(6) .
C(24) O(3) 2.939(7) .
C(24) O(7) 3.228(10) 6_655
C(25) O(4) 3.307(6) 4_574
C(25) O(13) 3.35(2) 4_574
C(26) C(30) 3.353(6) 3_775
C(27) O(1) 3.397(9) 7_665
C(27) O(9) 3.452(10) 5_545
C(28) O(1) 3.533(10) 7_665
C(28) O(9) 3.233(11) 5_545
C(29) O(6) 3.459(7) 2_755
C(29) O(13) 3.56(2) 2_755
C(29) C(12) 3.392(6) 2_755
C(29) C(31) 3.356(6) 3_775
C(30) O(15) 3.435(19) 2_755
C(30) C(26) 3.353(6) 3_775
C(30) C(31) 3.381(6) 3_775
C(31) C(29) 3.356(6) 3_775
C(31) C(30) 3.381(6) 3_775
C(32) O(5) 3.150(6) .
C(32) O(14) 3.565(19) .
C(33) O(2) 3.139(10) 3_675
C(33) O(5) 3.567(7) .
C(33) O(8) 3.412(11) 2_655
C(33) O(10) 3.487(10) 2_655
C(33) O(11) 3.218(11) .
C(33) O(12) 3.525(11) .
C(33) O(12) 3.457(12) 2_655
Cl(1) H(1) 3.1772(12) .
Cl(1) H(5) 2.9836(12) 6_655
Cl(1) H(13) 3.1946(12) 6_645
Cl(1) H(15) 3.1359(13) 4_575
Cl(1) H(23) 3.2999(11) 2_755
Cl(2) H(11) 3.4391(18) 5_445
Cl(2) H(11) 3.4391(18) 6_645
Cl(2) H(12) 3.02784(13) 5_445
Cl(2) H(12) 3.02784(13) 6_645
Cl(2) H(27) 3.276 .
Cl(2) H(27) 3.276 2_655
Cl(3) H(3) 3.2359(13) 5_455
Cl(3) H(3) 3.2359(13) 6_655
Cl(3) H(28) 3.294 .
Cl(3) H(28) 3.294 2_655
O(1) H(17) 2.342(7) 3_675
O(1) H(24) 2.975(7) 7_665
O(1) H(25) 2.680(7) 7_665
O(2) H(17) 3.524(10) 3_675
O(2) H(27) 2.926 3_675
O(2) H(28) 2.488 3_675
O(3) H(1) 2.585(4) .
O(3) H(5) 2.585(4) 6_655
O(3) H(10) 2.459(4) .
O(4) H(5) 2.836(5) 6_655
O(4) H(8) 3.572(5) 4_575
O(4) H(9) 2.699(5) 4_575
O(4) H(15) 2.983(6) 4_575
O(4) H(19) 2.701(4) 4_575
O(4) H(20) 2.987(5) 4_575
O(4) H(22) 3.196(5) 2_755
O(4) H(23) 3.243(6) 2_755
O(5) H(4) 3.240(4) 6_655
O(5) H(5) 3.062(4) 6_655
O(5) H(8) 2.831(4) 4_575
O(5) H(9) 3.558(4) 4_575
O(5) H(13) 2.825(4) 6_645
O(5) H(15) 2.721(4) 4_575
O(5) H(16) 2.617(4) 4_575
O(5) H(26) 3.000 .
O(6) H(1) 2.785(6) .
O(6) H(13) 2.525(5) 6_645
O(6) H(14) 2.565(5) 6_645
O(6) H(15) 3.321(6) 4_575
O(6) H(23) 2.564(4) 2_755
O(7) H(6) 3.080(8) .
O(7) H(7) 2.961(7) .
O(7) H(10) 2.863(9) 6_645
O(7) H(11) 3.424(8) 5_445
O(7) H(11) 2.796(8) 6_645
O(7) H(12) 2.654(7) 6_645
O(7) H(21) 3.215(8) 5_445
O(7) H(22) 3.470(9) 5_445
O(7) H(27) 3.250 .
O(8) H(12) 2.395(6) 5_445
O(8) H(26) 3.001 2_655
O(8) H(27) 2.998 .
O(8) H(27) 2.944 2_655
O(9) H(3) 2.822(10) 5_455
O(9) H(3) 2.447(8) 6_655
O(9) H(17) 3.322(10) .
O(9) H(24) 2.722(10) 5_455
O(9) H(25) 3.131(9) 5_455
O(10) H(3) 2.516(7) 5_455
O(10) H(4) 2.761(7) 5_455
O(10) H(17) 2.899(8) 2_655
O(10) H(18) 2.974(8) 2_655
O(10) H(24) 3.308(7) 6_655
O(10) H(26) 3.481 2_655
O(10) H(28) 2.745 2_655
O(11) H(3) 3.058(8) 6_655
O(11) H(4) 2.789(7) 6_655
O(11) H(8) 3.157(8) 4_575
O(11) H(16) 3.335(8) 4_575
O(11) H(26) 2.819 .
O(11) H(28) 2.775 .
O(11) H(28) 3.597 2_655
O(12) H(8) 3.275(8) 3_675
O(12) H(16) 2.926(8) 3_675
O(12) H(17) 3.426(9) .
O(12) H(26) 3.596 .
O(12) H(26) 2.872 2_655
O(12) H(28) 2.677 .
O(12) H(28) 3.135 2_655
O(13) H(13) 2.86(2) 6_645
O(13) H(14) 2.80(2) 6_645
O(13) H(15) 2.36(2) 4_575
O(13) H(19) 3.15(2) 4_575
O(13) H(20) 2.632(19) 4_575
O(13) H(23) 2.68(2) 2_755
O(14) H(1) 2.28(2) .
O(14) H(10) 3.25(2) .
O(14) H(13) 3.18(2) 6_645
O(14) H(23) 3.080(19) 2_755
O(15) H(1) 3.08(2) .
O(15) H(5) 2.380(17) 6_655
O(15) H(6) 3.075(16) 6_655
O(15) H(9) 3.49(2) 4_575
O(15) H(10) 2.85(2) .
O(15) H(19) 3.37(2) 4_575
O(15) H(22) 2.665(18) 2_755
O(15) H(23) 3.181(17) 2_755
C(5) H(17) 3.252(5) 3_675
C(5) H(25) 2.915(5) 7_665
C(6) H(17) 3.545(5) 3_675
C(6) H(25) 3.192(5) 7_665
C(8) H(8) 3.065(6) 7_665
C(9) H(8) 2.993(5) 7_665
C(9) H(18) 3.061(5) 6_645
C(10) H(18) 3.159(5) 6_645
C(10) H(24) 3.596(4) 2_755
C(12) H(23) 3.276(4) 2_755
C(13) H(4) 3.507(5) 6_655
C(14) H(13) 3.497(5) 7_675
C(15) H(4) 3.215(5) 6_655
C(15) H(24) 3.331(6) 5_455
C(16) H(24) 3.354(7) 5_455
C(18) H(13) 3.251(5) 7_675
C(18) H(26) 3.551 4_574
C(19) H(13) 2.887(5) 7_675
C(21) H(15) 3.436(6) 7_675
C(22) H(6) 3.338(6) 6_655
C(26) H(22) 3.325(4) 3_775
C(27) H(22) 3.418(4) 3_775
C(28) H(1) 3.456(5) 2_755
C(28) H(2) 3.598(5) 2_755
C(28) H(3) 3.227(5) 2_755
C(28) H(18) 3.580(6) 5_545
C(28) H(21) 3.361(5) 3_775
C(29) H(1) 2.637(4) 2_755
C(29) H(2) 3.333(4) 2_755
C(29) H(3) 3.524(6) 2_755
C(29) H(20) 3.304(5) 3_775
C(29) H(21) 3.298(4) 3_775
C(30) H(1) 2.893(5) 2_755
C(30) H(2) 3.599(5) 2_755
C(30) H(10) 3.360(5) 2_755
C(32) H(4) 3.592(5) 6_655
H(1) Cl(1) 3.1772(12) .
H(1) O(3) 2.585(4) .
H(1) O(6) 2.785(6) .
H(1) O(14) 2.28(2) .
H(1) O(15) 3.08(2) .
H(1) C(28) 3.456(5) 2_755
H(1) C(29) 2.637(4) 2_755
H(1) C(30) 2.893(5) 2_755
H(1) H(22) 2.876 2_755
H(1) H(23) 2.449 2_755
H(2) C(28) 3.598(5) 2_755
H(2) C(29) 3.333(4) 2_755
H(2) C(30) 3.599(5) 2_755
H(2) H(23) 3.472 2_755
H(3) Cl(3) 3.2359(13) 5_545
H(3) O(9) 2.822(10) 5_545
H(3) O(9) 2.447(8) 6_645
H(3) O(10) 2.516(7) 5_545
H(3) O(11) 3.058(8) 6_645
H(3) C(28) 3.227(5) 2_755
H(3) C(29) 3.524(6) 2_755
H(3) H(18) 2.895 6_645
H(3) H(23) 3.386 2_755
H(3) H(24) 2.832 2_755
H(4) O(5) 3.240(4) 6_645
H(4) O(10) 2.761(7) 5_545
H(4) O(11) 2.789(7) 6_645
H(4) C(13) 3.507(5) 6_645
H(4) C(15) 3.215(5) 6_645
H(4) C(32) 3.592(5) 6_645
H(4) H(8) 3.023 7_665
H(4) H(18) 2.653 6_645
H(5) Cl(1) 2.9836(12) 6_645
H(5) O(3) 2.585(4) 6_645
H(5) O(4) 2.836(5) 6_645
H(5) O(5) 3.062(4) 6_645
H(5) O(15) 2.380(17) 6_645
H(5) H(8) 3.157 7_665
H(5) H(9) 3.469 7_665
H(6) O(7) 3.080(8) .
H(6) O(15) 3.075(16) 6_645
H(6) C(22) 3.338(6) 6_645
H(6) H(10) 3.350 6_645
H(6) H(12) 3.154 6_645
H(7) O(7) 2.961(7) .
H(7) H(17) 3.139 3_675
H(7) H(22) 3.367 5_445
H(7) H(24) 3.517 7_665
H(7) H(25) 3.154 7_665
H(8) O(4) 3.572(6) 4_574
H(8) O(5) 2.831(4) 4_574
H(8) O(11) 3.157(8) 4_574
H(8) O(12) 3.275(8) 3_675
H(8) C(8) 3.065(6) 7_665
H(8) C(9) 2.993(5) 7_665
H(8) H(4) 3.023 7_665
H(8) H(5) 3.157 7_665
H(9) O(4) 2.699(5) 4_574
H(9) O(5) 3.558(4) 4_574
H(9) O(15) 3.49(2) 4_574
H(9) H(5) 3.469 7_665
H(10) O(3) 2.459(4) .
H(10) O(7) 2.863(9) 6_655
H(10) O(14) 3.25(2) .
H(10) O(15) 2.85(2) .
H(10) C(30) 3.360(5) 2_755
H(10) H(6) 3.350 6_655
H(10) H(22) 2.883 2_755
H(11) Cl(2) 3.4391(18) 5_555
H(11) O(7) 3.424(8) 5_555
H(11) O(7) 2.796(8) 6_655
H(12) Cl(2) 3.02784(13) 5_555
H(12) O(7) 2.654(7) 6_655
H(12) O(8) 2.395(6) 5_555
H(12) H(6) 3.154 6_655
H(12) H(27) 3.564 6_655
H(13) Cl(1) 3.1946(12) 6_655
H(13) O(5) 2.825(4) 6_655
H(13) O(6) 2.525(5) 6_655
H(13) O(13) 2.86(2) 6_655
H(13) O(14) 3.18(2) 6_655
H(13) C(14) 3.497(5) 7_675
H(13) C(18) 3.251(5) 7_675
H(13) C(19) 2.887(5) 7_675
H(13) H(15) 2.773 7_675
H(13) H(16) 3.369 7_675
H(13) H(26) 3.532 6_655
H(14) O(6) 2.565(5) 6_655
H(14) O(13) 2.80(2) 6_655
H(14) H(23) 3.416 5_455
H(15) Cl(1) 3.1359(13) 4_574
H(15) O(4) 2.983(6) 4_574
H(15) O(5) 2.721(4) 4_574
H(15) O(6) 3.321(6) 4_574
H(15) O(13) 2.36(2) 4_574
H(15) C(21) 3.436(6) 7_675
H(15) H(13) 2.773 7_675
H(16) O(5) 2.617(4) 4_574
H(16) O(11) 3.335(8) 4_574
H(16) O(12) 2.926(8) 3_675
H(16) H(13) 3.369 7_675
H(16) H(26) 2.935 4_574
H(17) O(1) 2.342(7) 3_675
H(17) O(2) 3.524(10) 3_675
H(17) O(9) 3.322(10) .
H(17) O(10) 2.899(8) 2_655
H(17) O(12) 3.426(9) .
H(17) C(5) 3.252(5) 3_675
H(17) C(6) 3.545(5) 3_675
H(17) H(7) 3.139 3_675
H(17) H(24) 2.806 5_455
H(18) O(10) 2.974(8) 2_655
H(18) C(9) 3.061(5) 6_655
H(18) C(10) 3.159(5) 6_655
H(18) C(28) 3.580(6) 5_455
H(18) H(3) 2.895 6_655
H(18) H(4) 2.653 6_655
H(18) H(23) 3.546 5_455
H(18) H(24) 2.737 5_455
H(19) O(4) 2.701(4) 4_574
H(19) O(13) 3.15(2) 4_574
H(19) O(15) 3.37(2) 4_574
H(19) H(22) 3.500 3_775
H(20) O(4) 2.987(5) 4_574
H(20) O(13) 2.632(19) 4_574
H(20) C(29) 3.304(5) 3_775
H(20) H(22) 3.508 3_775
H(20) H(23) 2.881 3_775
H(21) O(7) 3.215(8) 5_555
H(21) C(28) 3.361(5) 3_775
H(21) C(29) 3.298(4) 3_775
H(21) H(23) 3.488 3_775
H(22) O(4) 3.196(5) 2_755
H(22) O(7) 3.470(9) 5_555
H(22) O(15) 2.665(18) 2_755
H(22) C(26) 3.325(4) 3_775
H(22) C(27) 3.418(4) 3_775
H(22) H(1) 2.876 2_755
H(22) H(7) 3.367 5_555
H(22) H(10) 2.883 2_755
H(22) H(19) 3.500 3_775
H(22) H(20) 3.508 3_775
H(23) Cl(1) 3.2999(11) 2_755
H(23) O(4) 3.243(6) 2_755
H(23) O(6) 2.564(4) 2_755
H(23) O(13) 2.68(2) 2_755
H(23) O(14) 3.080(19) 2_755
H(23) O(15) 3.181(17) 2_755
H(23) C(12) 3.276(4) 2_755
H(23) H(1) 2.449 2_755
H(23) H(2) 3.472 2_755
H(23) H(3) 3.386 2_755
H(23) H(14) 3.416 5_545
H(23) H(18) 3.546 5_545
H(23) H(20) 2.881 3_775
H(23) H(21) 3.488 3_775
H(24) O(1) 2.975(7) 7_665
H(24) O(9) 2.722(10) 5_545
H(24) O(10) 3.308(7) 6_645
H(24) C(10) 3.596(4) 2_755
H(24) C(15) 3.331(6) 5_545
H(24) C(16) 3.354(7) 5_545
H(24) H(3) 2.832 2_755
H(24) H(7) 3.517 7_665
H(24) H(17) 2.806 5_545
H(24) H(18) 2.737 5_545
H(25) O(1) 2.680(7) 7_665
H(25) O(9) 3.131(9) 5_545
H(25) C(5) 2.915(5) 7_665
H(25) C(6) 3.192(5) 7_665
H(25) H(7) 3.154 7_665
H(26) O(5) 3.000 .
H(26) O(8) 3.001 2_655
H(26) O(10) 3.481 2_655
H(26) O(11) 2.819 .
H(26) O(12) 3.596 .
H(26) O(12) 2.872 2_655
H(26) C(18) 3.551 4_575
H(26) H(13) 3.532 6_645
H(26) H(16) 2.935 4_575
H(27) Cl(2) 3.276 .
H(27) O(2) 2.926 3_675
H(27) O(7) 3.250 .
H(27) O(8) 2.998 .
H(27) O(8) 2.944 2_655
H(27) H(12) 3.564 6_645
H(28) Cl(3) 3.294 .
H(28) O(2) 2.488 3_675
H(28) O(10) 2.745 2_655
H(28) O(11) 2.775 .
H(28) O(11) 3.597 2_655
H(28) O(12) 2.677 .
H(28) O(12) 3.135 2_655
Cu(1) O(3) 2.510(3) .
Cu(1) O(14) 2.64(2) .

loop_
_geom_torsion_atom_site_label_1
_geom_torsion_atom_site_label_2
_geom_torsion_atom_site_label_3
_geom_torsion_atom_site_label_4
_geom_torsion
_geom_torsion_site_symmetry_1
_geom_torsion_site_symmetry_3
_geom_torsion_site_symmetry_4
N(1) Cu(1) N(2) C(13) 145.8(5) . . .
N(1) Cu(1) N(2) C(23) -45.5(7) . . .
N(2) Cu(1) N(1) C(1) -143.3(5) . . .
N(2) Cu(1) N(1) C(11) 51.1(6) . . .
N(1) Cu(1) N(3) C(12) -37.1(3) . . .
N(1) Cu(1) N(3) C(24) -155.7(3) . . .
N(1) Cu(1) N(3) C(25) 84.0(3) . . .
N(3) Cu(1) N(1) C(1) -167.0(4) . . .
N(3) Cu(1) N(1) C(11) 27.3(3) . . .
N(1) Cu(1) N(4) C(32) 50(2) . . .
N(4) Cu(1) N(1) C(1) 24.9(4) . . .
N(4) Cu(1) N(1) C(11) -140.7(3) . . .
N(2) Cu(1) N(3) C(12) 149.2(3) . . .
N(2) Cu(1) N(3) C(24) 30.7(2) . . .
N(2) Cu(1) N(3) C(25) -89.7(3) . . .
N(3) Cu(1) N(2) C(13) 169.4(4) . . .
N(3) Cu(1) N(2) C(23) -21.9(3) . . .
N(2) Cu(1) N(4) C(32) -133(2) . . .
N(4) Cu(1) N(2) C(13) -22.3(4) . . .
N(4) Cu(1) N(2) C(23) 146.4(3) . . .
N(3) Cu(1) N(4) C(32) -29(2) . . .
N(4) Cu(1) N(3) C(12) 44.2(9) . . .
N(4) Cu(1) N(3) C(24) -74.4(9) . . .
N(4) Cu(1) N(3) C(25) 165.3(7) . . .
O(3) Cl(1) O(4) O(13) -145.4(9) . . .
O(3) Cl(1) O(4) O(15) -10.3(10) . . .
O(4) Cl(1) O(3) O(14) 138.6(9) . . .
O(4) Cl(1) O(3) O(15) 7.9(8) . . .
O(5) Cl(1) O(3) O(14) -103.8(9) . . .
O(5) Cl(1) O(3) O(15) 125.5(7) . . .
O(3) Cl(1) O(6) O(13) 149.4(9) . . .
O(3) Cl(1) O(6) O(14) -17.9(11) . . .
O(6) Cl(1) O(3) O(14) 15.5(9) . . .
O(6) Cl(1) O(3) O(15) -115.2(7) . . .
O(3) Cl(1) O(13) O(4) 85.9(14) . . .
O(3) Cl(1) O(13) O(6) -65.6(15) . . .
O(13) Cl(1) O(3) O(14) 67.2(17) . . .
O(13) Cl(1) O(3) O(15) -63.4(16) . . .
O(3) Cl(1) O(14) O(6) 160.3(12) . . .
O(14) Cl(1) O(3) O(15) -130.7(12) . . .
O(3) Cl(1) O(15) O(4) 169.5(10) . . .
O(15) Cl(1) O(3) O(14) 130.7(12) . . .
O(5) Cl(1) O(4) O(13) 98.0(9) . . .
O(5) Cl(1) O(4) O(15) -126.9(9) . . .
O(4) Cl(1) O(6) O(13) 27.3(10) . . .
O(4) Cl(1) O(6) O(14) -140.0(11) . . .
O(6) Cl(1) O(4) O(13) -25.1(9) . . .
O(6) Cl(1) O(4) O(15) 110.0(10) . . .
O(4) Cl(1) O(13) O(6) -151.5(10) . . .
O(13) Cl(1) O(4) O(15) 135.1(13) . . .
O(4) Cl(1) O(14) O(3) -86.7(14) . . .
O(4) Cl(1) O(14) O(6) 73.6(17) . . .
O(14) Cl(1) O(4) O(13) -76.8(18) . . .
O(14) Cl(1) O(4) O(15) 58.3(19) . . .
O(4) Cl(1) O(15) O(3) -169.5(10) . . .
O(15) Cl(1) O(4) O(13) -135.1(13) . . .
O(5) Cl(1) O(6) O(13) -94.2(9) . . .
O(5) Cl(1) O(6) O(14) 98.5(11) . . .
O(5) Cl(1) O(13) O(4) -103.0(5) . . .
O(5) Cl(1) O(13) O(6) 105.5(6) . . .
O(5) Cl(1) O(14) O(3) 98.4(6) . . .
O(5) Cl(1) O(14) O(6) -101.2(7) . . .
O(5) Cl(1) O(15) O(3) -92.8(9) . . .
O(5) Cl(1) O(15) O(4) 76.7(11) . . .
O(6) Cl(1) O(13) O(4) 151.5(10) . . .
O(13) Cl(1) O(6) O(14) -167.3(15) . . .
O(6) Cl(1) O(14) O(3) -160.3(12) . . .
O(14) Cl(1) O(6) O(13) 167.3(15) . . .
O(6) Cl(1) O(15) O(3) 97.4(6) . . .
O(6) Cl(1) O(15) O(4) -93.1(10) . . .
O(15) Cl(1) O(6) O(13) 77.3(15) . . .
O(15) Cl(1) O(6) O(14) -90.0(16) . . .
O(13) Cl(1) O(14) O(3) -149.6(8) . . .
O(13) Cl(1) O(14) O(6) 10.7(12) . . .
O(14) Cl(1) O(13) O(4) 141.7(10) . . .
O(14) Cl(1) O(13) O(6) -9.8(11) . . .
O(13) Cl(1) O(15) O(3) 151.3(8) . . .
O(13) Cl(1) O(15) O(4) -39.2(11) . . .
O(15) Cl(1) O(13) O(4) 30.3(10) . . .
O(15) Cl(1) O(13) O(6) -121.2(10) . . .
O(14) Cl(1) O(15) O(3) 44.3(10) . . .
O(14) Cl(1) O(15) O(4) -146.2(11) . . .
O(15) Cl(1) O(14) O(3) -47.1(10) . . .
O(15) Cl(1) O(14) O(6) 113.2(11) . . .
O(9) Cl(3) O(9) O(10) 127.8(5) . 2_655 .
O(9) Cl(3) O(9) O(10) 127.8(5) 2_655 . 2_655
O(9) Cl(3) O(10) O(9) -49.9(5) . . 2_655
O(9) Cl(3) O(10) O(11) 93.3(5) . . 2_655
O(10) Cl(3) O(9) O(9) 45.8(5) . . 2_655
O(10) Cl(3) O(9) O(10) 173.6(4) . . 2_655
O(9) Cl(3) O(10) O(11) 143.2(6) . 2_655 .
O(10) Cl(3) O(9) O(9) -127.8(5) 2_655 . 2_655
O(9) Cl(3) O(11) O(10) -34.5(6) . . 2_655
O(9) Cl(3) O(11) O(12) 162.7(7) . . 2_655
O(11) Cl(3) O(9) O(9) -91.8(6) . . 2_655
O(11) Cl(3) O(9) O(10) 36.1(6) . . 2_655
O(9) Cl(3) O(11) O(10) -104.5(5) . 2_655 .
O(9) Cl(3) O(11) O(12) 92.7(7) . 2_655 .
O(11) Cl(3) O(9) O(9) 111.6(5) 2_655 . 2_655
O(11) Cl(3) O(9) O(10) -120.5(5) 2_655 . 2_655
O(9) Cl(3) O(12) O(11) -94.8(8) . . 2_655
O(12) Cl(3) O(9) O(9) 153.4(5) . . 2_655
O(12) Cl(3) O(9) O(10) -78.8(5) . . 2_655
O(9) Cl(3) O(12) O(11) -34.8(14) . 2_655 .
O(12) Cl(3) O(9) O(9) -67.6(11) 2_655 . 2_655
O(12) Cl(3) O(9) O(10) 60.3(11) 2_655 . 2_655
O(9) Cl(3) O(10) O(11) 143.2(6) 2_655 . 2_655
O(10) Cl(3) O(9) O(9) -127.8(5) . 2_655 .
O(9) Cl(3) O(10) O(9) -49.9(5) 2_655 2_655 .
O(9) Cl(3) O(10) O(11) 93.3(5) 2_655 2_655 .
O(10) Cl(3) O(9) O(9) 45.8(5) 2_655 2_655 .
O(10) Cl(3) O(9) O(10) 173.6(4) 2_655 2_655 .
O(9) Cl(3) O(11) O(10) -104.5(5) 2_655 . 2_655
O(9) Cl(3) O(11) O(12) 92.7(7) 2_655 . 2_655
O(11) Cl(3) O(9) O(9) 111.6(5) . 2_655 .
O(11) Cl(3) O(9) O(10) -120.5(5) . 2_655 .
O(9) Cl(3) O(11) O(10) -34.5(6) 2_655 2_655 .
O(9) Cl(3) O(11) O(12) 162.7(7) 2_655 2_655 .
O(11) Cl(3) O(9) O(9) -91.8(6) 2_655 2_655 .
O(11) Cl(3) O(9) O(10) 36.1(6) 2_655 2_655 .
O(9) Cl(3) O(12) O(11) -34.8(14) 2_655 . 2_655
O(12) Cl(3) O(9) O(9) -67.6(11) . 2_655 .
O(12) Cl(3) O(9) O(10) 60.3(11) . 2_655 .
O(9) Cl(3) O(12) O(11) -94.8(8) 2_655 2_655 .
O(12) Cl(3) O(9) O(9) 153.4(5) 2_655 2_655 .
O(12) Cl(3) O(9) O(10) -78.8(5) 2_655 2_655 .
O(10) Cl(3) O(10) O(9) -26.3(19) . 2_655 .
O(10) Cl(3) O(10) O(11) 116.9(17) . 2_655 .
O(10) Cl(3) O(10) O(9) -26.3(19) 2_655 . 2_655
O(10) Cl(3) O(10) O(11) 116.9(17) 2_655 . 2_655
O(10) Cl(3) O(11) O(10) -165.5(5) . . 2_655
O(10) Cl(3) O(11) O(12) 31.7(9) . . 2_655
O(11) Cl(3) O(10) O(9) 83.7(6) . . 2_655
O(11) Cl(3) O(10) O(11) -133.1(6) . . 2_655
O(10) Cl(3) O(11) O(12) -162.8(8) . 2_655 .
O(11) Cl(3) O(10) O(9) -143.2(6) 2_655 . 2_655
O(10) Cl(3) O(12) O(11) 15.9(8) . . 2_655
O(12) Cl(3) O(10) O(9) -154.7(5) . . 2_655
O(12) Cl(3) O(10) O(11) -11.5(5) . . 2_655
O(10) Cl(3) O(12) O(11) -153.3(7) . 2_655 .
O(12) Cl(3) O(10) O(9) 103.9(5) 2_655 . 2_655
O(12) Cl(3) O(10) O(11) -112.8(5) 2_655 . 2_655
O(10) Cl(3) O(11) O(12) -162.8(8) 2_655 . 2_655
O(11) Cl(3) O(10) O(9) -143.2(6) . 2_655 .
O(10) Cl(3) O(11) O(10) -165.5(5) 2_655 2_655 .
O(10) Cl(3) O(11) O(12) 31.7(9) 2_655 2_655 .
O(11) Cl(3) O(10) O(9) 83.7(6) 2_655 2_655 .
O(11) Cl(3) O(10) O(11) -133.1(6) 2_655 2_655 .
O(10) Cl(3) O(12) O(11) -153.3(7) 2_655 . 2_655
O(12) Cl(3) O(10) O(9) 103.9(5) . 2_655 .
O(12) Cl(3) O(10) O(11) -112.8(5) . 2_655 .
O(10) Cl(3) O(12) O(11) 15.9(8) 2_655 2_655 .
O(12) Cl(3) O(10) O(9) -154.7(5) 2_655 2_655 .
O(12) Cl(3) O(10) O(11) -11.5(5) 2_655 2_655 .
O(11) Cl(3) O(11) O(10) 109.0(9) . 2_655 .
O(11) Cl(3) O(11) O(12) -53.8(12) . 2_655 .
O(11) Cl(3) O(11) O(10) 109.0(9) 2_655 . 2_655
O(11) Cl(3) O(11) O(12) -53.8(12) 2_655 . 2_655
O(11) Cl(3) O(12) O(11) 146.0(8) . . 2_655
O(12) Cl(3) O(11) O(10) 75.1(5) . . 2_655
O(12) Cl(3) O(11) O(12) -87.7(7) . . 2_655
O(12) Cl(3) O(11) O(10) 162.8(8) 2_655 . 2_655
O(12) Cl(3) O(11) O(10) 162.8(8) . 2_655 .
O(11) Cl(3) O(12) O(11) 146.0(8) 2_655 2_655 .
O(12) Cl(3) O(11) O(10) 75.1(5) 2_655 2_655 .
O(12) Cl(3) O(11) O(12) -87.7(7) 2_655 2_655 .
O(12) Cl(3) O(12) O(11) 103.9(7) . 2_655 .
O(12) Cl(3) O(12) O(11) 103.9(7) 2_655 . 2_655
Cl(1) O(3) O(14) O(6) -23.8(15) . . .
Cl(1) O(3) O(15) O(4) -10.5(10) . . .
O(14) O(3) O(15) Cl(1) -39.6(10) . . .
O(14) O(3) O(15) O(4) -50.1(17) . . .
O(15) O(3) O(14) Cl(1) 40.7(10) . . .
O(15) O(3) O(14) O(6) 17(2) . . .
Cl(1) O(4) O(13) O(6) 25.3(8) . . .
Cl(1) O(4) O(15) O(3) 9.8(9) . . .
O(13) O(4) O(15) Cl(1) 45.3(11) . . .
O(13) O(4) O(15) O(3) 55.1(17) . . .
O(15) O(4) O(13) Cl(1) -49.4(13) . . .
O(15) O(4) O(13) O(6) -24.1(19) . . .
Cl(1) O(6) O(13) O(4) -24.0(7) . . .
Cl(1) O(6) O(14) O(3) 22.7(14) . . .
O(13) O(6) O(14) Cl(1) -14.4(16) . . .
O(13) O(6) O(14) O(3) 8(2) . . .
O(14) O(6) O(13) Cl(1) 13.9(16) . . .
O(14) O(6) O(13) O(4) -10(2) . . .
Cl(3) O(9) O(9) O(10) -40.3(4) . 2_655 .
Cl(3) O(9) O(10) O(11) -32.5(5) . 2_655 .
O(9) O(9) O(10) Cl(3) 41.3(4) 2_655 2_655 .
O(9) O(9) O(10) O(11) 8.7(8) 2_655 2_655 .
O(10) O(9) O(9) Cl(3) -40.3(4) 2_655 2_655 .
O(10) O(9) O(9) O(10) -80.7(7) 2_655 2_655 .
Cl(3) O(10) O(11) O(12) 27.1(13) . 2_655 .
O(9) O(10) O(11) Cl(3) 35.9(6) 2_655 2_655 .
O(9) O(10) O(11) O(12) 63.1(16) 2_655 2_655 .
O(10) O(11) O(12) Cl(3) -23.3(11) 2_655 2_655 .
Cu(1) N(1) C(1) C(2) 25.2(6) . . .
Cu(1) N(1) C(1) C(8) -159.6(4) . . .
Cu(1) N(1) C(11) C(10) 167.3(4) . . .
Cu(1) N(1) C(11) C(12) -10.3(5) . . .
C(1) N(1) C(11) C(10) -0.1(5) . . .
C(1) N(1) C(11) C(12) -177.7(4) . . .
C(11) N(1) C(1) C(2) -170.3(4) . . .
C(11) N(1) C(1) C(8) 4.9(7) . . .
Cu(1) N(2) C(13) C(14) -18.0(6) . . .
Cu(1) N(2) C(13) C(20) 163.7(4) . . .
Cu(1) N(2) C(23) C(22) -168.5(4) . . .
Cu(1) N(2) C(23) C(24) 7.1(5) . . .
C(13) N(2) C(23) C(22) 1.6(7) . . .
C(13) N(2) C(23) C(24) 177.2(4) . . .
C(23) N(2) C(13) C(14) 174.0(4) . . .
C(23) N(2) C(13) C(20) -4.2(7) . . .
Cu(1) N(3) C(12) C(11) 40.8(4) . . .
Cu(1) N(3) C(24) C(23) -34.3(4) . . .
Cu(1) N(3) C(25) C(26) -164.9(3) . . .
C(12) N(3) C(24) C(23) -147.4(4) . . .
C(24) N(3) C(12) C(11) 155.2(4) . . .
C(12) N(3) C(25) C(26) -49.3(5) . . .
C(25) N(3) C(12) C(11) -78.1(4) . . .
C(24) N(3) C(25) C(26) 77.9(5) . . .
C(25) N(3) C(24) C(23) 85.0(4) . . .
Cu(1) N(4) C(32) C(33) 125(56) . . .
N(1) C(1) C(2) C(3) 47.2(7) . . .
N(1) C(1) C(2) C(7) -137.0(5) . . .
N(1) C(1) C(8) C(9) -5.3(8) . . .
C(2) C(1) C(8) C(9) 169.9(5) . . .
C(8) C(1) C(2) C(3) -128.0(5) . . .
C(8) C(1) C(2) C(7) 47.8(7) . . .
C(1) C(2) C(3) C(4) 176.1(4) . . .
C(1) C(2) C(7) C(6) -177.5(5) . . .
C(3) C(2) C(7) C(6) -1.7(7) . . .
C(7) C(2) C(3) C(4) 0.2(6) . . .
C(2) C(3) C(4) C(5) 1.1(8) . . .
C(3) C(4) C(5) O(1) 177.4(6) . . .
C(3) C(4) C(5) C(6) -0.8(8) . . .
O(1) C(5) C(6) C(7) -178.9(6) . . .
C(4) C(5) C(6) C(7) -0.6(8) . . .
C(5) C(6) C(7) C(2) 1.9(8) . . .
C(1) C(8) C(9) C(10) 0.9(8) . . .
C(8) C(9) C(10) C(11) 3.7(8) . . .
C(9) C(10) C(11) N(1) -4.2(8) . . .
C(9) C(10) C(11) C(12) 173.3(5) . . .
N(1) C(11) C(12) N(3) -21.1(6) . . .
C(10) C(11) C(12) N(3) 161.2(4) . . .
N(2) C(13) C(14) C(15) 137.6(5) . . .
N(2) C(13) C(14) C(19) -49.3(6) . . .
N(2) C(13) C(20) C(21) 3.3(8) . . .
C(14) C(13) C(20) C(21) -175.0(5) . . .
C(20) C(13) C(14) C(15) -44.2(7) . . .
C(20) C(13) C(14) C(19) 128.9(5) . . .
C(13) C(14) C(15) C(16) 177.4(5) . . .
C(13) C(14) C(19) C(18) -174.5(4) . . .
C(15) C(14) C(19) C(18) -1.3(7) . . .
C(19) C(14) C(15) C(16) 4.2(8) . . .
C(14) C(15) C(16) C(17) -4.6(10) . . .
C(15) C(16) C(17) O(2) -178.5(7) . . .
C(15) C(16) C(17) C(18) 1.9(10) . . .
O(2) C(17) C(18) C(19) -178.5(6) . . .
C(16) C(17) C(18) C(19) 1.0(9) . . .
C(17) C(18) C(19) C(14) -1.3(8) . . .
C(13) C(20) C(21) C(22) 0.4(8) . . .
C(20) C(21) C(22) C(23) -2.9(9) . . .
C(21) C(22) C(23) N(2) 2.0(8) . . .
C(21) C(22) C(23) C(24) -173.5(5) . . .
N(2) C(23) C(24) N(3) 18.7(6) . . .
C(22) C(23) C(24) N(3) -165.7(5) . . .
N(3) C(25) C(26) C(27) 98.1(5) . . .
N(3) C(25) C(26) C(31) -83.0(5) . . .
C(25) C(26) C(27) C(28) 178.5(4) . . .
C(25) C(26) C(31) C(30) -179.0(4) . . .
C(27) C(26) C(31) C(30) -0.1(5) . . .
C(31) C(26) C(27) C(28) -0.5(7) . . .
C(26) C(27) C(28) C(29) -0.0(7) . . .
C(27) C(28) C(29) C(30) 1.1(7) . . .
C(28) C(29) C(30) C(31) -1.7(7) . . .
C(29) C(30) C(31) C(26) 1.2(7) . . .
